data_7222131
loop_
_publ_author_name
'Pal, Sanjima'
'Konkimalla, V. Badireenath'
'Kathwate, Laxmi'
'Rao, Soniya S.'
'Gejji, Shridhar P.'
'Puranik, Vedavati'
'Weyhermueller, Thomas'
'Salunke-Gawali, Sunita'

_publ_section_title
;
 Targeting chemorefractory COLO205 (BRAF V600E) cell lines using
 substituted benzo[a]phenoxazines&#x2020;
;
_journal_name_full 'RSC Adv.'
_journal_paper_doi 10.1039/C5RA14949E
_journal_year 2015
_chemical_formula_moiety 'C16 H9 N O2'
_chemical_formula_sum 'C16 H9 N O2'
_chemical_formula_weight 247.24
_chemical_name_common benzophenoxazine
_chemical_name_systematic L3B
_space_group_IT_number 14
_symmetry_cell_setting monoclinic
_symmetry_space_group_name_Hall '-P 2yn'
_symmetry_space_group_name_H-M 'P 1 21/n 1'
_atom_sites_solution_hydrogens geom
_atom_sites_solution_primary direct
_atom_sites_solution_secondary difmap
_audit_creation_method SHELXL-97
_audit_update_record
;
2015-07-20 deposited with the CCDC.
2015-09-14 downloaded from the CCDC.
;
_cell_angle_alpha 90.00
_cell_angle_beta 94.315(1)
_cell_angle_gamma 90.00
_cell_formula_units_Z 4
_cell_length_a 3.91910(9)
_cell_length_b 23.3060(5)
_cell_length_c 12.3580(3)
_cell_measurement_reflns_used 2175
_cell_measurement_temperature 293(2)
_cell_measurement_theta_max 23.89
_cell_measurement_theta_min 3.10
_cell_volume 1125.56(4)
_computing_cell_refinement 'Bruker SAINT'
_computing_data_collection 'Bruker APEX2'
_computing_data_reduction 'Bruker SAINT'
_computing_molecular_graphics 'Bruker SHELXTL'
_computing_publication_material 'Bruker SHELXTL'
_computing_structure_refinement 'SHELXL-97 (Sheldrick, 2008)'
_computing_structure_solution 'SHELXS-97 (Sheldrick, 2008)'
_diffrn_ambient_temperature 293(2)
_diffrn_measured_fraction_theta_full 0.996
_diffrn_measured_fraction_theta_max 0.996
_diffrn_measurement_device_type 'Bruker APEX-II CCD'
_diffrn_measurement_method '\f and \w scans'
_diffrn_radiation_monochromator graphite
_diffrn_radiation_source 'fine-focus sealed tube'
_diffrn_radiation_type MoK\a
_diffrn_radiation_wavelength 0.71073
_diffrn_reflns_av_R_equivalents 0.0473
_diffrn_reflns_av_sigmaI/netI 0.0390
_diffrn_reflns_limit_h_max 4
_diffrn_reflns_limit_h_min -4
_diffrn_reflns_limit_k_max 25
_diffrn_reflns_limit_k_min -26
_diffrn_reflns_limit_l_max 14
_diffrn_reflns_limit_l_min -13
_diffrn_reflns_number 7783
_diffrn_reflns_theta_full 23.97
_diffrn_reflns_theta_max 23.97
_diffrn_reflns_theta_min 1.75
_exptl_absorpt_coefficient_mu 0.097
_exptl_absorpt_correction_T_max 0.9961
_exptl_absorpt_correction_T_min 0.9636
_exptl_absorpt_correction_type multi-scan
_exptl_absorpt_process_details 'Bruker SADABS'
_exptl_crystal_colour red
_exptl_crystal_density_diffrn 1.459
_exptl_crystal_density_method 'not measured'
_exptl_crystal_description plate
_exptl_crystal_F_000 512
_exptl_crystal_size_max 0.38
_exptl_crystal_size_mid 0.09
_exptl_crystal_size_min 0.04
_refine_diff_density_max 0.176
_refine_diff_density_min -0.128
_refine_diff_density_rms 0.041
_refine_ls_extinction_coef 0.015(3)
_refine_ls_extinction_expression Fc^*^=kFc[1+0.001xFc^2^\l^3^/sin(2\q)]^-1/4^
_refine_ls_extinction_method SHELXL
_refine_ls_goodness_of_fit_ref 1.041
_refine_ls_hydrogen_treatment mixed
_refine_ls_matrix_type full
_refine_ls_number_parameters 209
_refine_ls_number_reflns 1766
_refine_ls_number_restraints 0
_refine_ls_restrained_S_all 1.041
_refine_ls_R_factor_all 0.0508
_refine_ls_R_factor_gt 0.0350
_refine_ls_shift/su_max 0.000
_refine_ls_shift/su_mean 0.000
_refine_ls_structure_factor_coef Fsqd
_refine_ls_weighting_details 'calc w=1/[\s^2^(Fo^2^)+(0.0507P)^2^+0.0942P] where P=(Fo^2^+2Fc^2^)/3'
_refine_ls_weighting_scheme calc
_refine_ls_wR_factor_gt 0.0901
_refine_ls_wR_factor_ref 0.1019
_reflns_number_gt 1318
_reflns_number_total 1766
_reflns_threshold_expression >2sigma(I)
_cod_data_source_file c5ra14949e2.cif
_cod_data_source_block l3b_0m
_cod_depositor_comments
;
The following automatic conversions were performed:

'_symmetry_cell_setting' value 'Monoclinic' changed to 'monoclinic'
according to
/usr/data/users/saulius/crontab/automatic-downloads/rss-feeds/RSC/lib/dictionaries/cif_core.dic
dictionary named 'cif_core.dic' version 2.4.2 from 2011-04-26.

Automatic conversion script
Id: cif_fix_values 3271 2015-04-21 07:52:19Z andrius 
;
_cod_original_sg_symbol_H-M P21/n
_cod_database_code 7222131

loop_
_symmetry_equiv_pos_as_xyz
'x, y, z'
'-x+1/2, y+1/2, -z+1/2'
'-x, -y, -z'
'x-1/2, -y-1/2, z-1/2'

loop_
_atom_site_label
_atom_site_type_symbol
_atom_site_fract_x
_atom_site_fract_y
_atom_site_fract_z
_atom_site_U_iso_or_equiv
_atom_site_adp_type
_atom_site_occupancy
_atom_site_symmetry_multiplicity
_atom_site_calc_flag
C1 C 0.0327(4) 0.14340(7) 0.59917(13) 0.0421(4) Uani 1 1 d
H1 H -0.094(4) 0.1175(7) 0.5500(13) 0.049(5) Uiso 1 1 d
C2 C 0.0998(5) 0.19926(7) 0.57219(15) 0.0476(5) Uani 1 1 d
H2 H 0.021(4) 0.2135(8) 0.5003(15) 0.062(5) Uiso 1 1 d
C3 C 0.2800(4) 0.23487(7) 0.64528(14) 0.0479(5) Uani 1 1 d
H3 H 0.328(4) 0.2744(8) 0.6241(13) 0.054(5) Uiso 1 1 d
C4 C 0.3934(4) 0.21431(7) 0.74634(15) 0.0464(4) Uani 1 1 d
H4 H 0.522(4) 0.2391(7) 0.8000(14) 0.056(5) Uiso 1 1 d
C4A C 0.3293(4) 0.15799(7) 0.77516(12) 0.0377(4) Uani 1 1 d
C5 C 0.4608(4) 0.13582(7) 0.88311(13) 0.0435(4) Uani 1 1 d
O5 O 0.6279(4) 0.16684(5) 0.94852(10) 0.0651(4) Uani 1 1 d
C6 C 0.3902(4) 0.07686(7) 0.90808(13) 0.0418(4) Uani 1 1 d
H6 H 0.475(4) 0.0626(7) 0.9769(14) 0.045(5) Uiso 1 1 d
C6A C 0.2051(4) 0.04328(6) 0.83751(12) 0.0355(4) Uani 1 1 d
C7 C -0.0501(4) -0.04675(6) 0.79593(12) 0.0364(4) Uani 1 1 d
O7 O 0.1370(3) -0.01142(4) 0.86773(8) 0.0430(3) Uani 1 1 d
C8 C -0.1112(4) -0.10193(7) 0.82826(14) 0.0423(4) Uani 1 1 d
H8 H -0.020(4) -0.1137(7) 0.8959(13) 0.045(5) Uiso 1 1 d
C9 C -0.2961(4) -0.13759(8) 0.75737(15) 0.0458(5) Uani 1 1 d
H9 H -0.342(4) -0.1763(7) 0.7801(12) 0.046(4) Uiso 1 1 d
C10 C -0.4169(5) -0.11851(7) 0.65542(15) 0.0482(5) Uani 1 1 d
H10 H -0.551(5) -0.1439(8) 0.6077(14) 0.062(5) Uiso 1 1 d
C11 C -0.3559(4) -0.06334(7) 0.62383(14) 0.0444(4) Uani 1 1 d
H11 H -0.440(4) -0.0496(7) 0.5515(15) 0.054(5) Uiso 1 1 d
C11A C -0.1699(4) -0.02606(6) 0.69433(12) 0.0364(4) Uani 1 1 d
C12A C 0.0714(4) 0.06268(6) 0.73008(11) 0.0335(4) Uani 1 1 d
C12B C 0.1450(4) 0.12188(6) 0.70100(12) 0.0347(4) Uani 1 1 d
N12 N -0.1070(3) 0.02998(5) 0.66211(10) 0.0381(4) Uani 1 1 d

loop_
_atom_site_aniso_label
_atom_site_aniso_U_11
_atom_site_aniso_U_22
_atom_site_aniso_U_33
_atom_site_aniso_U_23
_atom_site_aniso_U_13
_atom_site_aniso_U_12
C1 0.0459(10) 0.0416(10) 0.0378(10) 0.0005(8) -0.0041(8) 0.0001(8)
C2 0.0537(11) 0.0478(11) 0.0407(10) 0.0080(8) -0.0006(9) 0.0019(9)
C3 0.0524(10) 0.0389(10) 0.0526(11) 0.0032(9) 0.0053(9) 0.0011(8)
C4 0.0509(10) 0.0420(10) 0.0462(10) -0.0065(8) 0.0032(9) -0.0026(8)
C4A 0.0388(9) 0.0388(9) 0.0354(9) -0.0036(7) 0.0020(7) 0.0039(7)
C5 0.0449(9) 0.0474(10) 0.0375(9) -0.0078(8) -0.0020(8) 0.0018(8)
O5 0.0871(10) 0.0566(8) 0.0479(7) -0.0064(6) -0.0195(7) -0.0145(7)
C6 0.0481(10) 0.0463(10) 0.0300(9) -0.0004(8) -0.0033(8) 0.0036(8)
C6A 0.0376(8) 0.0366(9) 0.0325(8) 0.0004(7) 0.0034(7) 0.0069(7)
C7 0.0364(8) 0.0373(9) 0.0355(9) -0.0039(7) 0.0029(7) 0.0045(7)
O7 0.0546(7) 0.0384(7) 0.0348(6) 0.0023(5) -0.0052(5) 0.0011(5)
C8 0.0464(10) 0.0417(10) 0.0390(10) 0.0054(8) 0.0038(8) 0.0064(8)
C9 0.0453(10) 0.0363(10) 0.0562(11) 0.0014(8) 0.0056(9) 0.0012(8)
C10 0.0475(10) 0.0427(11) 0.0531(11) -0.0042(9) -0.0036(9) -0.0025(8)
C11 0.0466(10) 0.0441(10) 0.0414(10) 0.0003(8) -0.0044(8) 0.0014(8)
C11A 0.0360(8) 0.0368(9) 0.0365(9) -0.0009(7) 0.0023(7) 0.0042(7)
C12A 0.0324(8) 0.0373(9) 0.0306(8) -0.0026(7) 0.0014(7) 0.0066(7)
C12B 0.0344(8) 0.0367(9) 0.0332(8) -0.0021(7) 0.0035(7) 0.0060(7)
N12 0.0429(8) 0.0370(8) 0.0339(7) -0.0004(6) -0.0008(6) 0.0023(6)

loop_
_atom_type_symbol
_atom_type_description
_atom_type_scat_dispersion_real
_atom_type_scat_dispersion_imag
_atom_type_scat_source
C C 0.0033 0.0016 'International Tables Vol C Tables 4.2.6.8 and 6.1.1.4'
H H 0.0000 0.0000 'International Tables Vol C Tables 4.2.6.8 and 6.1.1.4'
N N 0.0061 0.0033 'International Tables Vol C Tables 4.2.6.8 and 6.1.1.4'
O O 0.0106 0.0060 'International Tables Vol C Tables 4.2.6.8 and 6.1.1.4'

loop_
_geom_angle_atom_site_label_1
_geom_angle_atom_site_label_2
_geom_angle_atom_site_label_3
_geom_angle
C2 C1 C12B 120.43(15)
C2 C1 H1 122.5(10)
C12B C1 H1 117.0(10)
C1 C2 C3 120.55(16)
C1 C2 H2 119.3(11)
C3 C2 H2 120.2(11)
C4 C3 C2 119.83(16)
C4 C3 H3 120.9(10)
C2 C3 H3 119.3(10)
C3 C4 C4A 120.56(17)
C3 C4 H4 121.2(10)
C4A C4 H4 118.3(10)
C4 C4A C12B 119.59(15)
C4 C4A C5 120.12(15)
C12B C4A C5 120.28(14)
O5 C5 C6 121.29(15)
O5 C5 C4A 121.00(15)
C6 C5 C4A 117.70(14)
C6A C6 C5 121.34(15)
C6A C6 H6 120.9(10)
C5 C6 H6 117.8(10)
C6 C6A O7 118.38(13)
C6 C6A C12A 123.27(14)
O7 C6A C12A 118.35(13)
C8 C7 O7 117.88(14)
C8 C7 C11A 122.14(15)
O7 C7 C11A 119.98(13)
C6A O7 C7 119.23(12)
C7 C8 C9 118.44(16)
C7 C8 H8 118.4(10)
C9 C8 H8 123.1(10)
C8 C9 C10 120.90(17)
C8 C9 H9 118.7(9)
C10 C9 H9 120.4(9)
C11 C10 C9 120.34(17)
C11 C10 H10 120.0(11)
C9 C10 H10 119.6(11)
C10 C11 C11A 120.02(16)
C10 C11 H11 120.8(9)
C11A C11 H11 119.2(9)
N12 C11A C7 121.82(13)
N12 C11A C11 120.02(14)
C7 C11A C11 118.15(14)
N12 C12A C12B 120.14(13)
N12 C12A C6A 123.00(13)
C12B C12A C6A 116.86(13)
C1 C12B C4A 119.04(14)
C1 C12B C12A 120.46(14)
C4A C12B C12A 120.50(13)
C12A N12 C11A 117.62(12)

loop_
_geom_bond_atom_site_label_1
_geom_bond_atom_site_label_2
_geom_bond_distance
C1 C2 1.374(2)
C1 C12B 1.395(2)
C1 H1 0.968(17)
C2 C3 1.381(2)
C2 H2 0.976(18)
C3 C4 1.380(2)
C3 H3 0.979(18)
C4 C4A 1.388(2)
C4 H4 0.989(18)
C4A C12B 1.404(2)
C4A C5 1.486(2)
C5 O5 1.2350(18)
C5 C6 1.440(2)
C6 C6A 1.343(2)
C6 H6 0.949(17)
C6A O7 1.3605(18)
C6A C12A 1.462(2)
C7 C8 1.373(2)
C7 O7 1.3802(18)
C7 C11A 1.393(2)
C8 C9 1.374(2)
C8 H8 0.926(16)
C9 C10 1.385(2)
C9 H9 0.965(16)
C10 C11 1.370(2)
C10 H10 0.961(19)
C11 C11A 1.396(2)
C11 H11 0.982(17)
C11A N12 1.3928(19)
C12A N12 1.2988(18)
C12A C12B 1.460(2)

loop_
_geom_torsion_atom_site_label_1
_geom_torsion_atom_site_label_2
_geom_torsion_atom_site_label_3
_geom_torsion_atom_site_label_4
_geom_torsion
C12B C1 C2 C3 0.2(3)
C1 C2 C3 C4 -0.1(3)
C2 C3 C4 C4A 0.3(3)
C3 C4 C4A C12B -0.5(2)
C3 C4 C4A C5 178.32(14)
C4 C4A C5 O5 0.0(2)
C12B C4A C5 O5 178.85(15)
C4 C4A C5 C6 -179.25(15)
C12B C4A C5 C6 -0.4(2)
O5 C5 C6 C6A 179.22(15)
C4A C5 C6 C6A -1.5(2)
C5 C6 C6A O7 -177.62(14)
C5 C6 C6A C12A 2.0(2)
C6 C6A O7 C7 -179.40(13)
C12A C6A O7 C7 1.0(2)
C8 C7 O7 C6A 179.24(13)
C11A C7 O7 C6A -0.7(2)
O7 C7 C8 C9 -179.77(13)
C11A C7 C8 C9 0.2(2)
C7 C8 C9 C10 0.3(2)
C8 C9 C10 C11 -0.5(3)
C9 C10 C11 C11A 0.2(3)
C8 C7 C11A N12 179.98(14)
O7 C7 C11A N12 -0.1(2)
C8 C7 C11A C11 -0.4(2)
O7 C7 C11A C11 179.51(13)
C10 C11 C11A N12 179.82(15)
C10 C11 C11A C7 0.2(2)
C6 C6A C12A N12 179.89(14)
O7 C6A C12A N12 -0.5(2)
C6 C6A C12A C12B -0.5(2)
O7 C6A C12A C12B 179.11(12)
C2 C1 C12B C4A -0.4(2)
C2 C1 C12B C12A 179.48(15)
C4 C4A C12B C1 0.6(2)
C5 C4A C12B C1 -178.27(14)
C4 C4A C12B C12A -179.30(14)
C5 C4A C12B C12A 1.9(2)
N12 C12A C12B C1 -1.7(2)
C6A C12A C12B C1 178.69(13)
N12 C12A C12B C4A 178.17(13)
C6A C12A C12B C4A -1.4(2)
C12B C12A N12 C11A -179.86(13)
C6A C12A N12 C11A -0.3(2)
C7 C11A N12 C12A 0.6(2)
C11 C11A N12 C12A -179.02(14)
